data_4308934
loop_
_publ_author_name
'Dan Li'
'Wen-Juan Shi'
'Lei Hou'

_publ_section_title
;
Coordination Polymers of Copper(I) Halides and Neutral Heterocyclic Thiones
with New Coordination Modes
;
_journal_name_full 'Inorganic Chemistry'
_journal_page_first 3907
_journal_page_last 3913
_journal_paper_doi 10.1021/ic050209j
_journal_volume 44
_journal_year 2005
_chemical_formula_sum 'C3 H3 Cu I N3 S3'
_chemical_formula_weight 367.70
_chemical_name_systematic
;
 ?
;
_space_group_IT_number 205
_symmetry_cell_setting cubic
_symmetry_space_group_name_Hall '-P 2ac 2ab 3'
_symmetry_space_group_name_H-M 'P a -3'
_atom_sites_solution_hydrogens location
_atom_sites_solution_primary direct
_atom_sites_solution_secondary difmap
_audit_creation_method SHELXL-97
_cell_angle_alpha 90.00
_cell_angle_beta 90.00
_cell_angle_gamma 90.00
_cell_formula_units_Z 8
_cell_length_a 12.0266(4)
_cell_length_b 12.0266(4)
_cell_length_c 12.0266(4)
_cell_measurement_temperature 293(2)
_cell_volume 1739.52(10)
_computing_structure_refinement 'SHELXL-97 (Sheldrick, 1997)'
_computing_structure_solution 'SHELXS-97 (Sheldrick, 1990)'
_diffrn_ambient_temperature 293(2)
_diffrn_measured_fraction_theta_full 1.000
_diffrn_measured_fraction_theta_max 1.000
_diffrn_radiation_monochromator graphite
_diffrn_radiation_source 'fine-focus sealed tube'
_diffrn_radiation_type MoK\a
_diffrn_radiation_wavelength 0.71073
_diffrn_reflns_av_R_equivalents 0.0423
_diffrn_reflns_av_sigmaI/netI 0.0174
_diffrn_reflns_limit_h_max 15
_diffrn_reflns_limit_h_min -15
_diffrn_reflns_limit_k_max 15
_diffrn_reflns_limit_k_min -8
_diffrn_reflns_limit_l_max 15
_diffrn_reflns_limit_l_min -14
_diffrn_reflns_number 9933
_diffrn_reflns_theta_full 27.85
_diffrn_reflns_theta_max 27.85
_diffrn_reflns_theta_min 2.93
_exptl_absorpt_coefficient_mu 6.715
_exptl_absorpt_correction_type none
_exptl_crystal_colour orange
_exptl_crystal_density_diffrn 2.808
_exptl_crystal_density_method 'not measured'
_exptl_crystal_description block
_exptl_crystal_F_000 1376
_exptl_crystal_size_max 0.16
_exptl_crystal_size_mid 0.12
_exptl_crystal_size_min 0.10
_refine_diff_density_max 1.647
_refine_diff_density_min -2.549
_refine_diff_density_rms 0.310
_refine_ls_extinction_method none
_refine_ls_goodness_of_fit_ref 1.314
_refine_ls_hydrogen_treatment mixed
_refine_ls_matrix_type full
_refine_ls_number_parameters 38
_refine_ls_number_reflns 698
_refine_ls_number_restraints 0
_refine_ls_restrained_S_all 1.314
_refine_ls_R_factor_all 0.0865
_refine_ls_R_factor_gt 0.0836
_refine_ls_shift/su_max 1.443
_refine_ls_shift/su_mean 0.038
_refine_ls_structure_factor_coef Fsqd
_refine_ls_weighting_details 'calc w=1/[\s^2^(Fo^2^)+(0.0545P)^2^+54.4179P] where P=(Fo^2^+2Fc^2^)/3'
_refine_ls_weighting_scheme calc
_refine_ls_wR_factor_gt 0.1880
_refine_ls_wR_factor_ref 0.1894
_reflns_number_gt 674
_reflns_number_total 698
_reflns_threshold_expression >2sigma(I)
_cod_data_source_file ic050209jsi20050207_015821.cif
_cod_data_source_block 0722bm
_cod_database_code 4308934

loop_
_symmetry_equiv_pos_as_xyz
'x, y, z'
'-x+1/2, -y, z+1/2'
'-x, y+1/2, -z+1/2'
'x+1/2, -y+1/2, -z'
'z, x, y'
'z+1/2, -x+1/2, -y'
'-z+1/2, -x, y+1/2'
'-z, x+1/2, -y+1/2'
'y, z, x'
'-y, z+1/2, -x+1/2'
'y+1/2, -z+1/2, -x'
'-y+1/2, -z, x+1/2'
'-x, -y, -z'
'x-1/2, y, -z-1/2'
'x, -y-1/2, z-1/2'
'-x-1/2, y-1/2, z'
'-z, -x, -y'
'-z-1/2, x-1/2, y'
'z-1/2, x, -y-1/2'
'z, -x-1/2, y-1/2'
'-y, -z, -x'
'y, -z-1/2, x-1/2'
'-y-1/2, z-1/2, x'
'y-1/2, z, -x-1/2'

loop_
_atom_site_label
_atom_site_type_symbol
_atom_site_fract_x
_atom_site_fract_y
_atom_site_fract_z
_atom_site_U_iso_or_equiv
_atom_site_adp_type
_atom_site_occupancy
_atom_site_symmetry_multiplicity
_atom_site_calc_flag
_atom_site_refinement_flags
_atom_site_disorder_assembly
_atom_site_disorder_group
Cu1 Cu 0.11946(12) 0.11946(12) 0.11946(12) 0.0226(6) Uani 1 3 d S . .
I1 I 0.24571(7) 0.24571(7) 0.24571(7) 0.0328(5) Uani 1 3 d S . .
S1 S 0.2118(2) -0.0208(2) 0.0243(2) 0.0228(6) Uani 1 1 d . . .
C1 C 0.3233(8) 0.0365(8) -0.0329(9) 0.0156(19) Uani 1 1 d . . .
N1 N 0.3699(10) -0.0059(10) -0.1252(10) 0.023(3) Uani 1 1 d . . .
H1 H 0.372(12) -0.042(10) -0.136(12) 0.00(4) Uiso 1 1 d . . .

loop_
_atom_site_aniso_label
_atom_site_aniso_U_11
_atom_site_aniso_U_22
_atom_site_aniso_U_33
_atom_site_aniso_U_23
_atom_site_aniso_U_13
_atom_site_aniso_U_12
Cu1 0.0226(6) 0.0226(6) 0.0226(6) 0.0014(5) 0.0014(5) 0.0014(5)
I1 0.0328(5) 0.0328(5) 0.0328(5) -0.0004(3) -0.0004(3) -0.0004(3)
S1 0.0198(12) 0.0191(12) 0.0295(14) -0.0025(11) 0.0079(11) -0.0033(10)
C1 0.009(4) 0.015(4) 0.024(5) -0.001(4) 0.004(4) -0.001(3)
N1 0.034(6) 0.007(5) 0.027(6) -0.011(4) 0.009(4) -0.007(4)

loop_
_atom_type_symbol
_atom_type_description
_atom_type_scat_dispersion_real
_atom_type_scat_dispersion_imag
_atom_type_scat_source
C C 0.0033 0.0016 'International Tables Vol C Tables 4.2.6.8 and 6.1.1.4'
H H 0.0000 0.0000 'International Tables Vol C Tables 4.2.6.8 and 6.1.1.4'
N N 0.0061 0.0033 'International Tables Vol C Tables 4.2.6.8 and 6.1.1.4'
S S 0.1246 0.1234 'International Tables Vol C Tables 4.2.6.8 and 6.1.1.4'
Cu Cu 0.3201 1.2651 'International Tables Vol C Tables 4.2.6.8 and 6.1.1.4'
I I -0.4742 1.8119 'International Tables Vol C Tables 4.2.6.8 and 6.1.1.4'

loop_
_geom_angle_atom_site_label_1
_geom_angle_atom_site_label_2
_geom_angle_atom_site_label_3
_geom_angle
_geom_angle_site_symmetry_1
_geom_angle_site_symmetry_3
_geom_angle_publ_flag
S1 Cu1 S1 103.03(11) 5 . ?
S1 Cu1 S1 103.03(11) 5 9 ?
S1 Cu1 S1 103.03(11) . 9 ?
S1 Cu1 I1 115.33(9) 5 . ?
S1 Cu1 I1 115.33(9) . . ?
S1 Cu1 I1 115.33(9) 9 . ?
C1 S1 Cu1 106.8(4) . . ?
N1 C1 N1 114.0(11) . 6 ?
N1 C1 S1 121.5(8) . . ?
N1 C1 S1 124.5(9) 6 . ?
C1 N1 C1 126.0(11) . 12_554 ?
C1 N1 H1 129(10) . . ?
C1 N1 H1 99(10) 12_554 . ?

loop_
_geom_bond_atom_site_label_1
_geom_bond_atom_site_label_2
_geom_bond_distance
_geom_bond_site_symmetry_2
_geom_bond_publ_flag
Cu1 S1 2.321(3) 5 ?
Cu1 S1 2.321(3) . ?
Cu1 S1 2.321(3) 9 ?
Cu1 I1 2.630(3) . ?
S1 C1 1.657(10) . ?
C1 N1 1.345(15) . ?
C1 N1 1.366(15) 6 ?
N1 C1 1.366(15) 12_554 ?
N1 H1 0.45(12) . ?

loop_
_geom_torsion_atom_site_label_1
_geom_torsion_atom_site_label_2
_geom_torsion_atom_site_label_3
_geom_torsion_atom_site_label_4
_geom_torsion
_geom_torsion_site_symmetry_1
_geom_torsion_site_symmetry_2
_geom_torsion_site_symmetry_3
_geom_torsion_site_symmetry_4
_geom_torsion_publ_flag
S1 Cu1 S1 C1 79.7(4) 5 . . . ?
S1 Cu1 S1 C1 -173.4(4) 9 . . . ?
I1 Cu1 S1 C1 -46.9(4) . . . . ?
Cu1 S1 C1 N1 -153.6(9) . . . . ?
Cu1 S1 C1 N1 25.0(11) . . . 6 ?
N1 C1 N1 C1 3(2) 6 . . 12_554 ?
S1 C1 N1 C1 -177.8(8) . . . 12_554 ?
